data_4308384
loop_
_publ_author_name
'Tang, Yongjun'
'Kassel, W. Scott'
'Zakharov, Lev N.'
'Rheingold, Arnold L.'
'Kemp, Richard A.'

_publ_section_title
;
 Insertion Reactions of Carbon Dioxide into Zn--N Bonds: Syntheses and
 Structures of Tetrameric and Dimeric Alkylzinc Carbamato Complexes
;
_journal_coden_ASTM INOCAJ
_journal_issue 2
_journal_name_full 'Inorganic Chemistry'
_journal_page_first 359
_journal_page_last 364
_journal_paper_doi 10.1021/ic048830r
_journal_volume 44
_journal_year 2005
_chemical_formula_sum 'C26 H44 N4 O4 Zn2'
_chemical_formula_weight 607.40
_space_group_IT_number 14
_symmetry_cell_setting monoclinic
_symmetry_space_group_name_Hall '-P 2ybc'
_symmetry_space_group_name_H-M 'P 1 21/c 1'
_atom_sites_solution_hydrogens geom
_atom_sites_solution_primary direct
_atom_sites_solution_secondary difmap
_audit_creation_method SHELXL-97
_cell_angle_alpha 90.00
_cell_angle_beta 91.3370(10)
_cell_angle_gamma 90.00
_cell_formula_units_Z 2
_cell_length_a 8.9062(5)
_cell_length_b 9.3491(5)
_cell_length_c 18.4682(10)
_cell_measurement_reflns_used 6413
_cell_measurement_temperature 213(2)
_cell_measurement_theta_max 28.16
_cell_measurement_theta_min 2.44
_cell_volume 1537.34(15)
_computing_cell_refinement 'Bruker SMART'
_computing_data_collection 'Bruker SMART'
_computing_data_reduction 'Bruker SAINT'
_computing_molecular_graphics 'Bruker SHELXTL'
_computing_publication_material 'Bruker SHELXTL'
_computing_structure_refinement 'SHELXL-97 (Sheldrick, 1997)'
_computing_structure_solution 'SHELXS-97 (Sheldrick, 1990)'
_diffrn_ambient_temperature 213(2)
_diffrn_measured_fraction_theta_full 0.957
_diffrn_measured_fraction_theta_max 0.957
_diffrn_measurement_device_type 'CCD area detector'
_diffrn_measurement_method 'phi and omega scans'
_diffrn_radiation_monochromator graphite
_diffrn_radiation_source 'fine-focus sealed tube'
_diffrn_radiation_type MoK\a
_diffrn_radiation_wavelength 0.71073
_diffrn_reflns_av_R_equivalents 0.0290
_diffrn_reflns_av_sigmaI/netI 0.0315
_diffrn_reflns_limit_h_max 10
_diffrn_reflns_limit_h_min -11
_diffrn_reflns_limit_k_max 12
_diffrn_reflns_limit_k_min -12
_diffrn_reflns_limit_l_max 22
_diffrn_reflns_limit_l_min -24
_diffrn_reflns_number 10883
_diffrn_reflns_theta_full 28.16
_diffrn_reflns_theta_max 28.16
_diffrn_reflns_theta_min 2.21
_exptl_absorpt_coefficient_mu 1.594
_exptl_absorpt_correction_T_max 1.000
_exptl_absorpt_correction_T_min 0.772
_exptl_absorpt_correction_type multi-scan
_exptl_absorpt_process_details SADABS
_exptl_crystal_colour Colorless
_exptl_crystal_density_diffrn 1.312
_exptl_crystal_density_meas 0
_exptl_crystal_density_method 'not measured'
_exptl_crystal_description Prizm
_exptl_crystal_F_000 640
_exptl_crystal_size_max 0.35
_exptl_crystal_size_mid 0.25
_exptl_crystal_size_min 0.20
_refine_diff_density_max 0.408
_refine_diff_density_min -0.232
_refine_diff_density_rms 0.058
_refine_ls_extinction_method none
_refine_ls_goodness_of_fit_ref 1.041
_refine_ls_hydrogen_treatment mixed
_refine_ls_matrix_type full
_refine_ls_number_parameters 251
_refine_ls_number_reflns 3615
_refine_ls_number_restraints 0
_refine_ls_restrained_S_all 1.041
_refine_ls_R_factor_all 0.0407
_refine_ls_R_factor_gt 0.0349
_refine_ls_shift/su_max 0.000
_refine_ls_shift/su_mean 0.000
_refine_ls_structure_factor_coef Fsqd
_refine_ls_weighting_details 'calc w=1/[\s^2^(Fo^2^)+(0.0454P)^2^+0.4823P] where P=(Fo^2^+2Fc^2^)/3'
_refine_ls_weighting_scheme calc
_refine_ls_wR_factor_gt 0.0836
_refine_ls_wR_factor_ref 0.0866
_reflns_number_gt 3210
_reflns_number_total 3615
_reflns_threshold_expression >2sigma(I)
_cod_data_source_file ic048830rsi20041020_055906_4.cif
_cod_data_source_block Compound_4
_cod_depositor_comments
;
The following automatic conversions were performed:
'_symmetry_cell_setting' value 'Monoclinic' changed to 'monoclinic'
according to '/home/saulius/struct/CIF-dictionaries/cif_core.dic'
dictionary named 'cif_core.dic' version 2.4.1 from
2010-06-29.

'_exptl_absorpt_correction_type' value 'Multi-scan' changed
to 'multi-scan' according to
'/home/saulius/struct/CIF-dictionaries/cif_core.dic' dictionary named
'cif_core.dic' version 2.4.1 from 2010-06-29.

Automatic conversion script
Id: cif_fix_enum 1527 2010-12-29 10:47:43Z saulius 
;
_cod_database_code 4308384

loop_
_symmetry_equiv_pos_as_xyz
'x, y, z'
'-x, y+1/2, -z+1/2'
'-x, -y, -z'
'x, -y-1/2, z-1/2'

loop_
_atom_site_label
_atom_site_type_symbol
_atom_site_fract_x
_atom_site_fract_y
_atom_site_fract_z
_atom_site_U_iso_or_equiv
_atom_site_adp_type
_atom_site_occupancy
_atom_site_symmetry_multiplicity
_atom_site_calc_flag
_atom_site_refinement_flags
_atom_site_disorder_assembly
_atom_site_disorder_group
Zn1 Zn 0.41066(2) 0.11317(2) 0.069812(12) 0.02826(9) Uani 1 1 d . . .
O1 O 0.62837(16) 0.11825(14) 0.03753(8) 0.0317(3) Uani 1 1 d . . .
O2 O 0.70617(17) -0.10584(14) 0.02288(8) 0.0332(3) Uani 1 1 d . . .
N1 N 0.38832(19) 0.33807(19) 0.07827(9) 0.0319(4) Uani 1 1 d . . .
N2 N 0.81741(19) 0.03043(18) 0.10918(9) 0.0312(4) Uani 1 1 d . . .
C1 C 0.3796(3) 0.0131(3) 0.16230(13) 0.0395(5) Uani 1 1 d . . .
C2 C 0.3136(3) 0.4176(2) 0.02897(13) 0.0364(5) Uani 1 1 d . . .
C3 C 0.3128(3) 0.5644(3) 0.03089(14) 0.0430(5) Uani 1 1 d . . .
C4 C 0.3911(3) 0.6337(3) 0.08467(15) 0.0460(6) Uani 1 1 d . . .
C5 C 0.4664(3) 0.5536(3) 0.13629(14) 0.0425(5) Uani 1 1 d . . .
C6 C 0.4625(3) 0.4073(2) 0.13164(13) 0.0373(5) Uani 1 1 d . . .
C7 C 0.7137(2) 0.0141(2) 0.05493(10) 0.0273(4) Uani 1 1 d . . .
C8 C 0.9100(2) -0.0904(2) 0.13599(12) 0.0363(5) Uani 1 1 d . . .
C9 C 0.8145(3) -0.2064(3) 0.16923(17) 0.0516(7) Uani 1 1 d . . .
C10 C 1.0158(3) -0.1480(3) 0.07964(16) 0.0483(6) Uani 1 1 d . . .
C11 C 0.8348(3) 0.1694(3) 0.14603(13) 0.0400(5) Uani 1 1 d . . .
C12 C 0.9904(4) 0.2307(4) 0.13668(19) 0.0592(8) Uani 1 1 d . . .
C13 C 0.7926(4) 0.1613(4) 0.22467(16) 0.0581(7) Uani 1 1 d . . .
H1A H 0.371(4) 0.081(3) 0.2002(19) 0.072(10) Uiso 1 1 d . . .
H1B H 0.291(4) -0.044(3) 0.1613(17) 0.067(9) Uiso 1 1 d . . .
H1C H 0.457(4) -0.033(4) 0.1732(17) 0.066(10) Uiso 1 1 d . . .
H2 H 0.267(3) 0.370(2) -0.0048(15) 0.039(7) Uiso 1 1 d . . .
H3 H 0.263(3) 0.610(3) -0.0005(18) 0.052(8) Uiso 1 1 d . . .
H4 H 0.397(3) 0.720(3) 0.0830(14) 0.041(7) Uiso 1 1 d . . .
H5 H 0.521(3) 0.591(3) 0.1710(16) 0.047(8) Uiso 1 1 d . . .
H6 H 0.516(3) 0.351(3) 0.1663(16) 0.049(7) Uiso 1 1 d . . .
H8 H 0.970(3) -0.051(2) 0.1715(13) 0.033(6) Uiso 1 1 d . . .
H9A H 0.743(3) -0.248(3) 0.1355(17) 0.058(8) Uiso 1 1 d . . .
H9B H 0.761(4) -0.173(4) 0.2073(19) 0.065(9) Uiso 1 1 d . . .
H9C H 0.877(3) -0.278(3) 0.1886(17) 0.062(9) Uiso 1 1 d . . .
H10A H 1.075(4) -0.218(3) 0.1011(18) 0.070(9) Uiso 1 1 d . . .
H10B H 1.077(3) -0.072(3) 0.0552(15) 0.049(7) Uiso 1 1 d . . .
H10C H 0.960(3) -0.195(3) 0.0420(16) 0.057(8) Uiso 1 1 d . . .
H11 H 0.765(3) 0.231(2) 0.1229(13) 0.033(6) Uiso 1 1 d . . .
H12A H 1.001(3) 0.315(4) 0.1574(18) 0.068(9) Uiso 1 1 d . . .
H12B H 1.069(4) 0.173(4) 0.1610(19) 0.074(10) Uiso 1 1 d . . .
H12C H 1.016(4) 0.238(3) 0.087(2) 0.068(9) Uiso 1 1 d . . .
H13A H 0.691(5) 0.122(3) 0.228(2) 0.081(12) Uiso 1 1 d . . .
H13B H 0.796(3) 0.252(3) 0.2454(17) 0.065(9) Uiso 1 1 d . . .
H13C H 0.859(3) 0.102(3) 0.2516(17) 0.049(8) Uiso 1 1 d . . .

loop_
_atom_site_aniso_label
_atom_site_aniso_U_11
_atom_site_aniso_U_22
_atom_site_aniso_U_33
_atom_site_aniso_U_23
_atom_site_aniso_U_13
_atom_site_aniso_U_12
Zn1 0.02939(14) 0.02802(13) 0.02714(14) 0.00049(9) -0.00451(9) 0.00151(8)
O1 0.0265(7) 0.0316(7) 0.0368(8) 0.0045(6) -0.0042(6) 0.0011(5)
O2 0.0346(8) 0.0314(7) 0.0330(8) -0.0020(6) -0.0120(6) 0.0016(6)
N1 0.0333(9) 0.0300(8) 0.0323(9) -0.0018(7) 0.0011(7) 0.0029(7)
N2 0.0284(9) 0.0362(9) 0.0287(9) -0.0039(7) -0.0057(7) 0.0017(7)
C1 0.0429(13) 0.0407(12) 0.0346(12) 0.0043(10) -0.0025(10) -0.0011(11)
C2 0.0370(12) 0.0353(11) 0.0366(12) -0.0002(9) -0.0028(10) 0.0060(9)
C3 0.0495(14) 0.0355(11) 0.0442(14) 0.0063(10) 0.0025(11) 0.0088(10)
C4 0.0604(16) 0.0260(11) 0.0523(15) -0.0010(10) 0.0178(13) -0.0002(10)
C5 0.0499(14) 0.0398(12) 0.0380(13) -0.0112(10) 0.0046(11) -0.0080(10)
C6 0.0425(12) 0.0376(11) 0.0317(11) -0.0009(9) 0.0008(10) 0.0026(9)
C7 0.0248(9) 0.0318(9) 0.0253(10) 0.0023(8) -0.0004(7) -0.0029(7)
C8 0.0300(11) 0.0455(12) 0.0328(11) 0.0005(9) -0.0110(9) 0.0043(9)
C9 0.0484(15) 0.0601(16) 0.0458(16) 0.0189(13) -0.0079(13) 0.0021(13)
C10 0.0324(12) 0.0613(16) 0.0507(16) -0.0050(13) -0.0054(11) 0.0106(12)
C11 0.0369(12) 0.0457(12) 0.0369(12) -0.0122(10) -0.0077(10) -0.0005(10)
C12 0.0590(18) 0.0634(18) 0.0553(19) -0.0145(15) 0.0017(15) -0.0245(15)
C13 0.0557(18) 0.076(2) 0.0426(16) -0.0239(15) 0.0045(13) -0.0036(16)

loop_
_atom_type_symbol
_atom_type_description
_atom_type_scat_dispersion_real
_atom_type_scat_dispersion_imag
_atom_type_scat_source
C C 0.0033 0.0016 'International Tables Vol C Tables 4.2.6.8 and 6.1.1.4'
H H 0.0000 0.0000 'International Tables Vol C Tables 4.2.6.8 and 6.1.1.4'
N N 0.0061 0.0033 'International Tables Vol C Tables 4.2.6.8 and 6.1.1.4'
O O 0.0106 0.0060 'International Tables Vol C Tables 4.2.6.8 and 6.1.1.4'
Zn Zn 0.2839 1.4301 'International Tables Vol C Tables 4.2.6.8 and 6.1.1.4'

loop_
_geom_angle_atom_site_label_1
_geom_angle_atom_site_label_2
_geom_angle_atom_site_label_3
_geom_angle
_geom_angle_site_symmetry_1
_geom_angle_site_symmetry_3
_geom_angle_publ_flag
C1 Zn1 O2 130.50(9) . 3_655 ?
C1 Zn1 O1 114.65(9) . . ?
O2 Zn1 O1 103.38(6) 3_655 . ?
C1 Zn1 N1 113.07(9) . . ?
O2 Zn1 N1 92.85(6) 3_655 . ?
O1 Zn1 N1 95.16(6) . . ?
C7 O1 Zn1 118.32(12) . . ?
C7 O2 Zn1 117.01(12) . 3_655 ?
C2 N1 C6 117.4(2) . . ?
C2 N1 Zn1 123.12(15) . . ?
C6 N1 Zn1 119.22(15) . . ?
C7 N2 C11 120.23(17) . . ?
C7 N2 C8 121.81(17) . . ?
C11 N2 C8 117.88(17) . . ?
Zn1 C1 H1A 109.8(19) . . ?
Zn1 C1 H1B 112.5(19) . . ?
H1A C1 H1B 108(3) . . ?
Zn1 C1 H1C 109(2) . . ?
H1A C1 H1C 104(3) . . ?
H1B C1 H1C 113(3) . . ?
N1 C2 C3 122.7(2) . . ?
N1 C2 H2 115.5(17) . . ?
C3 C2 H2 121.8(17) . . ?
C4 C3 C2 119.4(2) . . ?
C4 C3 H3 121.2(19) . . ?
C2 C3 H3 119.4(19) . . ?
C3 C4 C5 118.7(2) . . ?
C3 C4 H4 118.5(18) . . ?
C5 C4 H4 122.7(18) . . ?
C6 C5 C4 119.2(2) . . ?
C6 C5 H5 117.3(17) . . ?
C4 C5 H5 123.4(17) . . ?
N1 C6 C5 122.6(2) . . ?
N1 C6 H6 117.4(17) . . ?
C5 C6 H6 120.0(17) . . ?
O2 C7 O1 122.26(18) . . ?
O2 C7 N2 118.19(17) . . ?
O1 C7 N2 119.55(17) . . ?
N2 C8 C9 111.6(2) . . ?
N2 C8 C10 113.1(2) . . ?
C9 C8 C10 112.7(2) . . ?
N2 C8 H8 104.2(15) . . ?
C9 C8 H8 108.8(15) . . ?
C10 C8 H8 105.9(14) . . ?
C8 C9 H9A 113.3(18) . . ?
C8 C9 H9B 112(2) . . ?
H9A C9 H9B 107(3) . . ?
C8 C9 H9C 109.4(18) . . ?
H9A C9 H9C 110(2) . . ?
H9B C9 H9C 105(3) . . ?
C8 C10 H10A 108(2) . . ?
C8 C10 H10B 114.1(16) . . ?
H10A C10 H10B 113(2) . . ?
C8 C10 H10C 110.1(18) . . ?
H10A C10 H10C 106(3) . . ?
H10B C10 H10C 106(2) . . ?
N2 C11 C13 112.0(2) . . ?
N2 C11 C12 111.6(2) . . ?
C13 C11 C12 112.2(2) . . ?
N2 C11 H11 105.6(14) . . ?
C13 C11 H11 106.7(15) . . ?
C12 C11 H11 108.3(14) . . ?
C11 C12 H12A 112(2) . . ?
C11 C12 H12B 113(2) . . ?
H12A C12 H12B 103(3) . . ?
C11 C12 H12C 112.0(19) . . ?
H12A C12 H12C 109(3) . . ?
H12B C12 H12C 107(3) . . ?
C11 C13 H13A 109(2) . . ?
C11 C13 H13B 110(2) . . ?
H13A C13 H13B 110(3) . . ?
C11 C13 H13C 111.7(18) . . ?
H13A C13 H13C 109(3) . . ?
H13B C13 H13C 108(3) . . ?

loop_
_geom_bond_atom_site_label_1
_geom_bond_atom_site_label_2
_geom_bond_distance
_geom_bond_site_symmetry_2
_geom_bond_publ_flag
Zn1 C1 1.973(2) . ?
Zn1 O2 1.9836(14) 3_655 ?
Zn1 O1 2.0423(15) . ?
Zn1 N1 2.1182(18) . ?
O1 C7 1.272(2) . ?
O2 C7 1.269(2) . ?
O2 Zn1 1.9836(14) 3_655 ?
N1 C2 1.340(3) . ?
N1 C6 1.340(3) . ?
N2 C7 1.355(2) . ?
N2 C11 1.473(3) . ?
N2 C8 1.477(3) . ?
C1 H1A 0.95(4) . ?
C1 H1B 0.95(3) . ?
C1 H1C 0.83(3) . ?
C2 C3 1.374(3) . ?
C2 H2 0.86(3) . ?
C3 C4 1.364(4) . ?
C3 H3 0.83(3) . ?
C4 C5 1.375(4) . ?
C4 H4 0.81(3) . ?
C5 C6 1.371(3) . ?
C5 H5 0.87(3) . ?
C6 H6 0.95(3) . ?
C8 C9 1.517(4) . ?
C8 C10 1.519(4) . ?
C8 H8 0.91(2) . ?
C9 H9A 0.96(3) . ?
C9 H9B 0.91(3) . ?
C9 H9C 0.94(3) . ?
C10 H10A 0.92(3) . ?
C10 H10B 1.01(3) . ?
C10 H10C 0.95(3) . ?
C11 C13 1.510(4) . ?
C11 C12 1.514(4) . ?
C11 H11 0.95(2) . ?
C12 H12A 0.88(3) . ?
C12 H12B 0.98(3) . ?
C12 H12C 0.96(4) . ?
C13 H13A 0.98(4) . ?
C13 H13B 0.93(3) . ?
C13 H13C 0.95(3) . ?
